data_1506588
loop_
_publ_author_name
'Clayden, Jonathan'
'Turner, Hazel'
'Pickworth, Mark'
'Adler, Thomas'

_publ_contact_author
;
Madeleine Helliwell 

;
_publ_section_title
;
 Ring-selective functionalization of N,N'-diarylureas by regioselective
 N-alkylation and directed ortho metalation.
;
_journal_issue 15
_journal_name_full 'Organic letters'
_journal_page_first 3147
_journal_page_last 3150
_journal_paper_doi 10.1021/ol0508025
_journal_volume 7
_journal_year 2005
_chemical_formula_sum 'C23 H24 N2 O'
_chemical_formula_weight 344.44
_chemical_name_systematic
; 
 ? 
;
_space_group_IT_number 2
_symmetry_cell_setting triclinic
_symmetry_space_group_name_Hall '-P 1'
_symmetry_space_group_name_H-M 'P -1'
_atom_sites_solution_hydrogens geom
_atom_sites_solution_primary direct
_atom_sites_solution_secondary difmap
_audit_creation_method SHELXL-97
_cell_angle_alpha 88.315(7)
_cell_angle_beta 79.184(8)
_cell_angle_gamma 88.986(8)
_cell_formula_units_Z 4
_cell_length_a 10.937(4)
_cell_length_b 11.046(4)
_cell_length_c 16.161(6)
_cell_measurement_reflns_used 1069
_cell_measurement_temperature 100(2)
_cell_measurement_theta_max 21.00
_cell_measurement_theta_min 2.48
_cell_volume 1916.8(12)
_computing_cell_refinement 'Bruker SMART'
_computing_data_collection 'Bruker SMART'
_computing_data_reduction 'Bruker SAINT'
_computing_molecular_graphics 'Bruker SHELXTL'
_computing_publication_material 'Bruker SHELXTL'
_computing_structure_refinement 'SHELXL-97 (Sheldrick, 1997)'
_computing_structure_solution 'SHELXS-97 (Sheldrick, 1990)'
_diffrn_ambient_temperature 100(2)
_diffrn_measured_fraction_theta_full 0.961
_diffrn_measured_fraction_theta_max 0.961
_diffrn_measurement_device_type 'CCD area detector'
_diffrn_measurement_method 'phi and omega scans'
_diffrn_radiation_monochromator graphite
_diffrn_radiation_source 'fine-focus sealed tube'
_diffrn_radiation_type MoK\a
_diffrn_radiation_wavelength 0.71073
_diffrn_reflns_av_R_equivalents 0.0907
_diffrn_reflns_av_sigmaI/netI 0.2227
_diffrn_reflns_limit_h_max 11
_diffrn_reflns_limit_h_min -13
_diffrn_reflns_limit_k_max 13
_diffrn_reflns_limit_k_min -13
_diffrn_reflns_limit_l_max 11
_diffrn_reflns_limit_l_min -20
_diffrn_reflns_number 10875
_diffrn_reflns_theta_full 26.32
_diffrn_reflns_theta_max 26.32
_diffrn_reflns_theta_min 1.84
_exptl_absorpt_coefficient_mu 0.073
_exptl_absorpt_correction_type none
_exptl_crystal_colour colourless
_exptl_crystal_density_diffrn 1.194
_exptl_crystal_density_method 'not measured'
_exptl_crystal_description plate
_exptl_crystal_F_000 736
_exptl_crystal_size_max 0.60
_exptl_crystal_size_mid 0.50
_exptl_crystal_size_min 0.08
_refine_diff_density_max 0.272
_refine_diff_density_min -0.222
_refine_diff_density_rms 0.056
_refine_ls_extinction_method none
_refine_ls_goodness_of_fit_ref 0.761
_refine_ls_hydrogen_treatment mixed
_refine_ls_matrix_type full
_refine_ls_number_parameters 479
_refine_ls_number_reflns 7496
_refine_ls_number_restraints 0
_refine_ls_restrained_S_all 0.761
_refine_ls_R_factor_all 0.1865
_refine_ls_R_factor_gt 0.0634
_refine_ls_shift/su_max 0.000
_refine_ls_shift/su_mean 0.000
_refine_ls_structure_factor_coef Fsqd
_refine_ls_weighting_details 'calc w=1/[\s^2^(Fo^2^)+(0.0555P)^2^+0.0000P] where P=(Fo^2^+2Fc^2^)/3'
_refine_ls_weighting_scheme calc
_refine_ls_wR_factor_gt 0.1321
_refine_ls_wR_factor_ref 0.1646
_reflns_number_gt 2479
_reflns_number_total 7496
_reflns_threshold_expression >2sigma(I)
_cod_data_source_file ol0508025si20050413_043754.cif
_cod_data_source_block s1945
_cod_depositor_comments
;
The following automatic conversions were performed:

'_symmetry_cell_setting' value 'Triclinic' changed to 'triclinic'
according to /home/saulius/struct/CIF-dictionaries/cif_core.dic
dictionary named 'cif_core.dic' version 2.4.1 from 2010-06-29.

Automatic conversion script
Id: cif_fix_values 1715 2011-07-08 13:25:40Z adriana 
;
_cod_original_cell_volume 1916.8(13)
_cod_original_sg_symbol_H-M P-1
_cod_database_code 1506588

loop_
_symmetry_equiv_pos_as_xyz
'x, y, z'
'-x, -y, -z'

loop_
_atom_site_label
_atom_site_type_symbol
_atom_site_fract_x
_atom_site_fract_y
_atom_site_fract_z
_atom_site_U_iso_or_equiv
_atom_site_adp_type
_atom_site_occupancy
_atom_site_symmetry_multiplicity
_atom_site_calc_flag
_atom_site_refinement_flags
O1 O 0.8477(3) 0.6343(2) 0.25046(18) 0.0554(9) Uani 1 1 d .
N1 N 0.6828(4) 0.7482(3) 0.3128(2) 0.0530(10) Uani 1 1 d .
N2 N 0.8479(3) 0.8384(3) 0.2243(2) 0.0373(9) Uani 1 1 d .
H2N H 0.805(3) 0.902(3) 0.235(2) 0.045 Uiso 1 1 d .
C1 C 0.6080(4) 0.8562(4) 0.3121(2) 0.0471(12) Uani 1 1 d .
C2 C 0.5403(4) 0.8779(4) 0.2482(2) 0.0445(11) Uani 1 1 d .
C3 C 0.4651(4) 0.9815(4) 0.2544(3) 0.0524(12) Uani 1 1 d .
H3 H 0.4180 0.9994 0.2117 0.063 Uiso 1 1 calc R
C4 C 0.4571(4) 1.0588(4) 0.3206(3) 0.0560(13) Uani 1 1 d .
H4 H 0.4046 1.1286 0.3231 0.067 Uiso 1 1 calc R
C5 C 0.5241(5) 1.0354(4) 0.3826(3) 0.0586(14) Uani 1 1 d .
H5 H 0.5192 1.0895 0.4278 0.070 Uiso 1 1 calc R
C6 C 0.5981(5) 0.9344(4) 0.3795(2) 0.0584(14) Uani 1 1 d .
H6 H 0.6431 0.9170 0.4235 0.070 Uiso 1 1 calc R
C7 C 0.5459(4) 0.7942(4) 0.1748(2) 0.0482(12) Uani 1 1 d .
H7 H 0.6060 0.7273 0.1821 0.058 Uiso 1 1 calc R
C8 C 0.4203(4) 0.7372(4) 0.1776(3) 0.0805(17) Uani 1 1 d .
H8A H 0.3923 0.6985 0.2331 0.121 Uiso 1 1 calc R
H8B H 0.4275 0.6763 0.1340 0.121 Uiso 1 1 calc R
H8C H 0.3599 0.7999 0.1675 0.121 Uiso 1 1 calc R
C9 C 0.5955(4) 0.8586(4) 0.0908(2) 0.0663(14) Uani 1 1 d .
H9A H 0.5384 0.9249 0.0815 0.099 Uiso 1 1 calc R
H9B H 0.6020 0.8010 0.0452 0.099 Uiso 1 1 calc R
H9C H 0.6778 0.8914 0.0918 0.099 Uiso 1 1 calc R
C10 C 0.6184(5) 0.6395(4) 0.3538(2) 0.0627(14) Uani 1 1 d .
H10A H 0.6707 0.5670 0.3371 0.075 Uiso 1 1 calc R
H10B H 0.5390 0.6305 0.3337 0.075 Uiso 1 1 calc R
C11 C 0.5919(4) 0.6456(3) 0.4480(2) 0.0365(10) Uani 1 1 d .
C12 C 0.4734(4) 0.6551(3) 0.4924(3) 0.0453(12) Uani 1 1 d .
H12 H 0.4061 0.6633 0.4630 0.054 Uiso 1 1 calc R
C13 C 0.4495(4) 0.6529(3) 0.5793(3) 0.0581(15) Uani 1 1 d .
H13 H 0.3663 0.6601 0.6092 0.070 Uiso 1 1 calc R
C14 C 0.5456(6) 0.6404(3) 0.6224(3) 0.0586(14) Uani 1 1 d .
H14 H 0.5292 0.6376 0.6822 0.070 Uiso 1 1 calc R
C15 C 0.6667(5) 0.6317(3) 0.5784(3) 0.0505(12) Uani 1 1 d .
H15 H 0.7339 0.6234 0.6079 0.061 Uiso 1 1 calc R
C16 C 0.6888(4) 0.6353(3) 0.4920(2) 0.0387(10) Uani 1 1 d .
H16 H 0.7720 0.6306 0.4618 0.046 Uiso 1 1 calc R
C17 C 0.7977(4) 0.7343(4) 0.2611(3) 0.0437(11) Uani 1 1 d .
C18 C 0.9577(4) 0.8508(3) 0.1626(2) 0.0356(10) Uani 1 1 d .
C19 C 1.0291(4) 0.7549(4) 0.1277(3) 0.0649(15) Uani 1 1 d .
H19 H 1.0069 0.6742 0.1454 0.078 Uiso 1 1 calc R
C20 C 1.1333(4) 0.7772(4) 0.0668(3) 0.0714(16) Uani 1 1 d .
H20 H 1.1829 0.7109 0.0431 0.086 Uiso 1 1 calc R
C21 C 1.1664(4) 0.8895(4) 0.0402(3) 0.0736(16) Uani 1 1 d .
H21 H 1.2391 0.9029 -0.0013 0.088 Uiso 1 1 calc R
C22 C 1.0940(5) 0.9851(4) 0.0735(3) 0.0793(17) Uani 1 1 d .
H22 H 1.1162 1.0653 0.0544 0.095 Uiso 1 1 calc R
C23 C 0.9893(4) 0.9661(4) 0.1343(3) 0.0602(14) Uani 1 1 d .
H23 H 0.9391 1.0328 0.1565 0.072 Uiso 1 1 calc R
O2 O 0.7957(2) 0.1380(2) 0.26565(15) 0.0455(8) Uani 1 1 d .
N3 N 0.9332(3) 0.2547(3) 0.31651(19) 0.0426(9) Uani 1 1 d .
N4 N 0.8006(3) 0.3427(3) 0.23636(19) 0.0336(8) Uani 1 1 d .
H4N H 0.847(3) 0.412(3) 0.242(2) 0.040 Uiso 1 1 d .
C24 C 1.0014(4) 0.3636(3) 0.3114(2) 0.0372(10) Uani 1 1 d .
C25 C 1.0938(4) 0.3902(4) 0.2414(2) 0.0397(10) Uani 1 1 d .
C26 C 1.1609(4) 0.4954(4) 0.2423(3) 0.0492(12) Uani 1 1 d .
H26 H 1.2232 0.5159 0.1948 0.059 Uiso 1 1 calc R
C27 C 1.1397(4) 0.5720(4) 0.3108(3) 0.0479(11) Uani 1 1 d .
H27 H 1.1876 0.6430 0.3105 0.057 Uiso 1 1 calc R
C28 C 1.0477(4) 0.5425(4) 0.3791(2) 0.0433(11) Uani 1 1 d .
H28 H 1.0322 0.5942 0.4260 0.052 Uiso 1 1 calc R
C29 C 0.9783(4) 0.4400(3) 0.3803(2) 0.0401(11) Uani 1 1 d .
H29 H 0.9151 0.4211 0.4276 0.048 Uiso 1 1 calc R
C30 C 1.1209(4) 0.3079(4) 0.1656(2) 0.0458(11) Uani 1 1 d .
H30 H 1.0658 0.2358 0.1782 0.055 Uiso 1 1 calc R
C31 C 1.2560(4) 0.2632(4) 0.1519(3) 0.0736(16) Uani 1 1 d .
H31A H 1.3117 0.3324 0.1380 0.110 Uiso 1 1 calc R
H31B H 1.2710 0.2066 0.1054 0.110 Uiso 1 1 calc R
H31C H 1.2720 0.2220 0.2034 0.110 Uiso 1 1 calc R
C32 C 1.0924(4) 0.3722(4) 0.0862(2) 0.0607(13) Uani 1 1 d .
H32A H 1.0053 0.3996 0.0963 0.091 Uiso 1 1 calc R
H32B H 1.1067 0.3159 0.0394 0.091 Uiso 1 1 calc R
H32C H 1.1470 0.4421 0.0718 0.091 Uiso 1 1 calc R
C33 C 0.9825(4) 0.1484(3) 0.3556(2) 0.0535(13) Uani 1 1 d .
H33A H 1.0741 0.1452 0.3374 0.064 Uiso 1 1 calc R
H33B H 0.9481 0.0745 0.3360 0.064 Uiso 1 1 calc R
C34 C 0.9508(4) 0.1501(3) 0.4511(2) 0.0294(9) Uani 1 1 d .
C35 C 0.8290(4) 0.1438(3) 0.4918(3) 0.0401(10) Uani 1 1 d .
H35 H 0.7643 0.1439 0.4599 0.048 Uiso 1 1 calc R
C36 C 0.7999(4) 0.1372(3) 0.5782(3) 0.0499(12) Uani 1 1 d .
H36 H 0.7154 0.1326 0.6058 0.060 Uiso 1 1 calc R
C37 C 0.8926(6) 0.1375(4) 0.6248(3) 0.0590(14) Uani 1 1 d .
H37 H 0.8726 0.1302 0.6845 0.071 Uiso 1 1 calc R
C38 C 1.0127(5) 0.1481(3) 0.5853(3) 0.0526(13) Uani 1 1 d .
H38 H 1.0766 0.1524 0.6176 0.063 Uiso 1 1 calc R
C39 C 1.0432(4) 0.1527(3) 0.4980(3) 0.0376(10) Uani 1 1 d .
H39 H 1.1278 0.1577 0.4706 0.045 Uiso 1 1 calc R
C40 C 0.8396(4) 0.2375(4) 0.2715(2) 0.0367(10) Uani 1 1 d .
C41 C 0.7225(3) 0.3498(3) 0.1754(2) 0.0281(9) Uani 1 1 d .
C42 C 0.6509(3) 0.2565(3) 0.1593(3) 0.0413(11) Uani 1 1 d .
H42 H 0.6513 0.1815 0.1895 0.050 Uiso 1 1 calc R
C43 C 0.5786(4) 0.2725(4) 0.0992(3) 0.0649(15) Uani 1 1 d .
H43 H 0.5295 0.2075 0.0871 0.078 Uiso 1 1 calc R
C44 C 0.5761(4) 0.3797(4) 0.0568(3) 0.0633(14) Uani 1 1 d .
H44 H 0.5244 0.3896 0.0159 0.076 Uiso 1 1 calc R
C45 C 0.6477(4) 0.4742(4) 0.0722(2) 0.0442(11) Uani 1 1 d .
H45 H 0.6460 0.5491 0.0421 0.053 Uiso 1 1 calc R
C46 C 0.7225(3) 0.4593(3) 0.1323(2) 0.0327(9) Uani 1 1 d .
H46 H 0.7730 0.5237 0.1435 0.039 Uiso 1 1 calc R

loop_
_atom_site_aniso_label
_atom_site_aniso_U_11
_atom_site_aniso_U_22
_atom_site_aniso_U_33
_atom_site_aniso_U_23
_atom_site_aniso_U_13
_atom_site_aniso_U_12
O1 0.076(2) 0.0351(17) 0.068(2) 0.0067(16) -0.0463(18) -0.0054(16)
N1 0.099(3) 0.036(2) 0.0206(19) 0.0004(17) -0.003(2) -0.026(2)
N2 0.053(2) 0.029(2) 0.033(2) 0.0033(17) -0.0166(19) -0.0052(16)
C1 0.071(3) 0.041(3) 0.023(2) -0.005(2) 0.010(2) -0.030(2)
C2 0.045(3) 0.056(3) 0.028(2) -0.014(2) 0.008(2) -0.025(2)
C3 0.050(3) 0.060(3) 0.045(3) -0.019(2) 0.002(2) -0.016(2)
C4 0.065(3) 0.053(3) 0.042(3) -0.019(2) 0.016(3) -0.025(2)
C5 0.103(4) 0.041(3) 0.025(3) -0.012(2) 0.011(3) -0.037(3)
C6 0.110(4) 0.042(3) 0.021(2) -0.001(2) -0.002(3) -0.037(3)
C7 0.033(2) 0.074(3) 0.036(3) -0.030(2) 0.005(2) -0.020(2)
C8 0.044(3) 0.109(4) 0.084(4) -0.065(3) 0.009(3) -0.023(3)
C9 0.065(3) 0.105(4) 0.028(3) -0.023(3) -0.003(2) -0.008(3)
C10 0.112(4) 0.052(3) 0.026(3) 0.012(2) -0.017(3) -0.042(3)
C11 0.048(3) 0.030(2) 0.032(2) 0.0029(19) -0.007(2) -0.0117(19)
C12 0.038(3) 0.030(2) 0.069(3) 0.013(2) -0.015(3) -0.0047(19)
C13 0.057(3) 0.028(3) 0.070(4) 0.004(2) 0.035(3) 0.011(2)
C14 0.111(4) 0.028(3) 0.028(3) 0.000(2) 0.009(3) 0.001(3)
C15 0.076(4) 0.036(3) 0.047(3) -0.002(2) -0.030(3) 0.006(2)
C16 0.031(2) 0.044(3) 0.038(3) -0.007(2) 0.001(2) 0.0005(19)
C17 0.073(3) 0.039(3) 0.028(2) 0.006(2) -0.031(2) -0.018(2)
C18 0.042(3) 0.039(3) 0.029(2) 0.001(2) -0.016(2) -0.004(2)
C19 0.038(3) 0.033(3) 0.126(5) -0.001(3) -0.023(3) 0.011(2)
C20 0.041(3) 0.048(3) 0.122(5) -0.023(3) -0.008(3) 0.012(2)
C21 0.048(3) 0.058(3) 0.106(4) -0.032(3) 0.013(3) -0.004(3)
C22 0.087(4) 0.046(3) 0.083(4) -0.014(3) 0.043(3) -0.006(3)
C23 0.076(3) 0.039(3) 0.053(3) -0.015(2) 0.025(3) -0.005(2)
O2 0.067(2) 0.0334(17) 0.0288(16) 0.0014(13) 0.0078(14) 0.0010(14)
N3 0.072(3) 0.034(2) 0.0238(19) -0.0017(16) -0.0139(19) 0.0155(18)
N4 0.050(2) 0.0274(19) 0.0248(18) -0.0042(15) -0.0107(17) 0.0023(16)
C24 0.052(3) 0.036(2) 0.026(2) -0.0047(19) -0.015(2) 0.016(2)
C25 0.043(3) 0.045(3) 0.033(3) -0.010(2) -0.015(2) 0.021(2)
C26 0.039(3) 0.067(3) 0.042(3) -0.011(2) -0.007(2) 0.012(2)
C27 0.047(3) 0.051(3) 0.048(3) -0.012(2) -0.017(2) 0.011(2)
C28 0.061(3) 0.043(3) 0.030(2) -0.012(2) -0.018(2) 0.019(2)
C29 0.061(3) 0.038(3) 0.023(2) -0.0052(19) -0.011(2) 0.019(2)
C30 0.043(3) 0.064(3) 0.032(2) -0.020(2) -0.009(2) 0.020(2)
C31 0.060(3) 0.103(4) 0.062(3) -0.043(3) -0.019(3) 0.035(3)
C32 0.060(3) 0.091(4) 0.030(3) -0.021(3) -0.005(2) 0.012(3)
C33 0.091(4) 0.041(3) 0.028(2) 0.000(2) -0.013(2) 0.032(2)
C34 0.040(2) 0.024(2) 0.024(2) 0.0002(17) -0.008(2) 0.0070(17)
C35 0.042(3) 0.037(2) 0.043(3) -0.004(2) -0.014(2) 0.0066(19)
C36 0.064(3) 0.034(3) 0.043(3) 0.009(2) 0.012(3) 0.004(2)
C37 0.115(5) 0.038(3) 0.020(2) 0.006(2) -0.007(3) 0.015(3)
C38 0.091(4) 0.031(2) 0.048(3) -0.004(2) -0.045(3) 0.001(2)
C39 0.046(3) 0.027(2) 0.042(3) 0.002(2) -0.014(2) 0.0019(19)
C40 0.060(3) 0.026(2) 0.018(2) 0.0000(18) 0.007(2) 0.011(2)
C41 0.023(2) 0.037(2) 0.022(2) -0.0038(18) 0.0046(17) 0.0027(17)
C42 0.030(2) 0.036(2) 0.055(3) -0.011(2) 0.000(2) 0.0021(19)
C43 0.040(3) 0.052(3) 0.114(4) -0.043(3) -0.037(3) 0.018(2)
C44 0.049(3) 0.073(4) 0.081(4) -0.044(3) -0.042(3) 0.033(3)
C45 0.043(3) 0.058(3) 0.035(3) -0.014(2) -0.017(2) 0.023(2)
C46 0.033(2) 0.037(2) 0.029(2) -0.0007(19) -0.0097(19) 0.0023(18)

loop_
_atom_type_symbol
_atom_type_description
_atom_type_scat_dispersion_real
_atom_type_scat_dispersion_imag
_atom_type_scat_source
C C 0.0033 0.0016 'International Tables Vol C Tables 4.2.6.8 and 6.1.1.4'
H H 0.0000 0.0000 'International Tables Vol C Tables 4.2.6.8 and 6.1.1.4'
N N 0.0061 0.0033 'International Tables Vol C Tables 4.2.6.8 and 6.1.1.4'
O O 0.0106 0.0060 'International Tables Vol C Tables 4.2.6.8 and 6.1.1.4'

loop_
_geom_angle_atom_site_label_1
_geom_angle_atom_site_label_2
_geom_angle_atom_site_label_3
_geom_angle
C17 N1 C1 122.9(3)
C17 N1 C10 118.9(4)
C1 N1 C10 116.3(4)
C17 N2 C18 127.3(4)
C17 N2 H2N 116(3)
C18 N2 H2N 116(3)
C2 C1 C6 120.9(4)
C2 C1 N1 120.3(4)
C6 C1 N1 118.7(4)
C3 C2 C1 116.8(4)
C3 C2 C7 120.4(4)
C1 C2 C7 122.8(4)
C4 C3 C2 121.9(5)
C4 C3 H3 119.0
C2 C3 H3 119.0
C5 C4 C3 120.3(5)
C5 C4 H4 119.9
C3 C4 H4 119.9
C6 C5 C4 119.8(4)
C6 C5 H5 120.1
C4 C5 H5 120.1
C5 C6 C1 120.3(5)
C5 C6 H6 119.8
C1 C6 H6 119.8
C8 C7 C2 110.2(3)
C8 C7 C9 112.9(4)
C2 C7 C9 111.7(4)
C8 C7 H7 107.3
C2 C7 H7 107.3
C9 C7 H7 107.3
C7 C8 H8A 109.5
C7 C8 H8B 109.5
H8A C8 H8B 109.5
C7 C8 H8C 109.5
H8A C8 H8C 109.5
H8B C8 H8C 109.5
C7 C9 H9A 109.5
C7 C9 H9B 109.5
H9A C9 H9B 109.5
C7 C9 H9C 109.5
H9A C9 H9C 109.5
H9B C9 H9C 109.5
N1 C10 C11 112.5(3)
N1 C10 H10A 109.1
C11 C10 H10A 109.1
N1 C10 H10B 109.1
C11 C10 H10B 109.1
H10A C10 H10B 107.8
C12 C11 C16 118.6(4)
C12 C11 C10 121.6(4)
C16 C11 C10 119.7(4)
C11 C12 C13 121.1(4)
C11 C12 H12 119.4
C13 C12 H12 119.4
C14 C13 C12 120.0(4)
C14 C13 H13 120.0
C12 C13 H13 120.0
C13 C14 C15 119.8(4)
C13 C14 H14 120.1
C15 C14 H14 120.1
C16 C15 C14 119.4(4)
C16 C15 H15 120.3
C14 C15 H15 120.3
C15 C16 C11 121.1(4)
C15 C16 H16 119.5
C11 C16 H16 119.5
O1 C17 N2 124.1(5)
O1 C17 N1 121.2(4)
N2 C17 N1 114.7(4)
C23 C18 C19 119.3(4)
C23 C18 N2 116.6(4)
C19 C18 N2 124.0(4)
C18 C19 C20 119.3(4)
C18 C19 H19 120.4
C20 C19 H19 120.4
C21 C20 C19 121.8(5)
C21 C20 H20 119.1
C19 C20 H20 119.1
C20 C21 C22 119.1(5)
C20 C21 H21 120.5
C22 C21 H21 120.5
C21 C22 C23 120.6(5)
C21 C22 H22 119.7
C23 C22 H22 119.7
C18 C23 C22 119.9(4)
C18 C23 H23 120.0
C22 C23 H23 120.0
C40 N3 C24 123.0(3)
C40 N3 C33 117.9(3)
C24 N3 C33 117.6(3)
C40 N4 C41 125.5(3)
C40 N4 H4N 116(2)
C41 N4 H4N 116(2)
C25 C24 C29 121.0(4)
C25 C24 N3 120.7(4)
C29 C24 N3 118.2(4)
C26 C25 C24 117.7(4)
C26 C25 C30 120.4(4)
C24 C25 C30 121.9(4)
C25 C26 C27 122.0(4)
C25 C26 H26 119.0
C27 C26 H26 119.0
C28 C27 C26 118.7(4)
C28 C27 H27 120.7
C26 C27 H27 120.7
C29 C28 C27 121.2(4)
C29 C28 H28 119.4
C27 C28 H28 119.4
C28 C29 C24 119.5(4)
C28 C29 H29 120.3
C24 C29 H29 120.3
C31 C30 C25 110.2(3)
C31 C30 C32 110.9(3)
C25 C30 C32 111.4(3)
C31 C30 H30 108.1
C25 C30 H30 108.1
C32 C30 H30 108.1
C30 C31 H31A 109.5
C30 C31 H31B 109.5
H31A C31 H31B 109.5
C30 C31 H31C 109.5
H31A C31 H31C 109.5
H31B C31 H31C 109.5
C30 C32 H32A 109.5
C30 C32 H32B 109.5
H32A C32 H32B 109.5
C30 C32 H32C 109.5
H32A C32 H32C 109.5
H32B C32 H32C 109.5
N3 C33 C34 112.2(3)
N3 C33 H33A 109.2
C34 C33 H33A 109.2
N3 C33 H33B 109.2
C34 C33 H33B 109.2
H33A C33 H33B 107.9
C39 C34 C35 119.2(4)
C39 C34 C33 120.7(4)
C35 C34 C33 120.1(4)
C34 C35 C36 120.5(4)
C34 C35 H35 119.8
C36 C35 H35 119.8
C37 C36 C35 120.2(4)
C37 C36 H36 119.9
C35 C36 H36 119.9
C38 C37 C36 119.7(4)
C38 C37 H37 120.2
C36 C37 H37 120.2
C37 C38 C39 120.5(4)
C37 C38 H38 119.8
C39 C38 H38 119.8
C34 C39 C38 119.9(4)
C34 C39 H39 120.0
C38 C39 H39 120.0
O2 C40 N4 124.4(4)
O2 C40 N3 122.2(3)
N4 C40 N3 113.4(4)
C42 C41 C46 121.0(4)
C42 C41 N4 123.6(3)
C46 C41 N4 115.4(3)
C41 C42 C43 119.2(4)
C41 C42 H42 120.4
C43 C42 H42 120.4
C44 C43 C42 120.8(4)
C44 C43 H43 119.6
C42 C43 H43 119.6
C43 C44 C45 120.6(4)
C43 C44 H44 119.7
C45 C44 H44 119.7
C44 C45 C46 119.4(4)
C44 C45 H45 120.3
C46 C45 H45 120.3
C41 C46 C45 119.0(4)
C41 C46 H46 120.5
C45 C46 H46 120.5

loop_
_geom_bond_atom_site_label_1
_geom_bond_atom_site_label_2
_geom_bond_distance
O1 C17 1.227(5)
N1 C17 1.381(5)
N1 C1 1.435(5)
N1 C10 1.478(5)
N2 C17 1.356(5)
N2 C18 1.416(5)
N2 H2N 0.84(3)
C1 C2 1.392(5)
C1 C6 1.398(5)
C2 C3 1.392(5)
C2 C7 1.517(5)
C3 C4 1.378(5)
C3 H3 0.9500
C4 C5 1.365(6)
C4 H4 0.9500
C5 C6 1.364(6)
C5 H5 0.9500
C6 H6 0.9500
C7 C8 1.513(5)
C7 C9 1.524(5)
C7 H7 1.0000
C8 H8A 0.9800
C8 H8B 0.9800
C8 H8C 0.9800
C9 H9A 0.9800
C9 H9B 0.9800
C9 H9C 0.9800
C10 C11 1.499(5)
C10 H10A 0.9900
C10 H10B 0.9900
C11 C12 1.362(5)
C11 C16 1.384(5)
C12 C13 1.379(6)
C12 H12 0.9500
C13 C14 1.368(6)
C13 H13 0.9500
C14 C15 1.384(6)
C14 H14 0.9500
C15 C16 1.372(5)
C15 H15 0.9500
C16 H16 0.9500
C18 C23 1.368(5)
C18 C19 1.375(5)
C19 C20 1.380(6)
C19 H19 0.9500
C20 C21 1.334(6)
C20 H20 0.9500
C21 C22 1.370(6)
C21 H21 0.9500
C22 C23 1.376(5)
C22 H22 0.9500
C23 H23 0.9500
O2 C40 1.220(4)
N3 C40 1.381(5)
N3 C24 1.419(5)
N3 C33 1.460(4)
N4 C40 1.374(4)
N4 C41 1.419(4)
N4 H4N 0.94(3)
C24 C25 1.397(5)
C24 C29 1.400(5)
C25 C26 1.387(5)
C25 C30 1.528(5)
C26 C27 1.395(5)
C26 H26 0.9500
C27 C28 1.382(5)
C27 H27 0.9500
C28 C29 1.372(5)
C28 H28 0.9500
C29 H29 0.9500
C30 C31 1.528(5)
C30 C32 1.530(5)
C30 H30 1.0000
C31 H31A 0.9800
C31 H31B 0.9800
C31 H31C 0.9800
C32 H32A 0.9800
C32 H32B 0.9800
C32 H32C 0.9800
C33 C34 1.518(5)
C33 H33A 0.9900
C33 H33B 0.9900
C34 C39 1.372(5)
C34 C35 1.373(5)
C35 C36 1.373(5)
C35 H35 0.9500
C36 C37 1.371(6)
C36 H36 0.9500
C37 C38 1.355(6)
C37 H37 0.9500
C38 C39 1.387(5)
C38 H38 0.9500
C39 H39 0.9500
C41 C42 1.365(5)
C41 C46 1.378(4)
C42 C43 1.370(6)
C42 H42 0.9500
C43 C44 1.353(6)
C43 H43 0.9500
C44 C45 1.372(6)
C44 H44 0.9500
C45 C46 1.386(5)
C45 H45 0.9500
C46 H46 0.9500

loop_
_geom_hbond_atom_site_label_D
_geom_hbond_atom_site_label_H
_geom_hbond_atom_site_label_A
_geom_hbond_distance_DH
_geom_hbond_distance_HA
_geom_hbond_distance_DA
_geom_hbond_angle_DHA
N4 H4N O1 0.94(3) 2.46(3) 3.292(4) 147(3)

loop_
_geom_torsion_atom_site_label_1
_geom_torsion_atom_site_label_2
_geom_torsion_atom_site_label_3
_geom_torsion_atom_site_label_4
_geom_torsion
C17 N1 C1 C2 77.6(5)
C10 N1 C1 C2 -86.2(4)
C17 N1 C1 C6 -106.7(4)
C10 N1 C1 C6 89.5(4)
C6 C1 C2 C3 1.2(5)
N1 C1 C2 C3 176.8(3)
C6 C1 C2 C7 -178.6(3)
N1 C1 C2 C7 -3.0(6)
C1 C2 C3 C4 -0.4(6)
C7 C2 C3 C4 179.4(4)
C2 C3 C4 C5 0.2(6)
C3 C4 C5 C6 -0.8(6)
C4 C5 C6 C1 1.6(6)
C2 C1 C6 C5 -1.8(6)
N1 C1 C6 C5 -177.5(4)
C3 C2 C7 C8 -64.6(5)
C1 C2 C7 C8 115.2(4)
C3 C2 C7 C9 61.7(5)
C1 C2 C7 C9 -118.5(4)
C17 N1 C10 C11 121.1(4)
C1 N1 C10 C11 -74.4(5)
N1 C10 C11 C12 112.4(4)
N1 C10 C11 C16 -70.9(5)
C16 C11 C12 C13 -0.9(6)
C10 C11 C12 C13 175.9(4)
C11 C12 C13 C14 -0.4(6)
C12 C13 C14 C15 1.0(6)
C13 C14 C15 C16 -0.3(6)
C14 C15 C16 C11 -1.0(6)
C12 C11 C16 C15 1.5(6)
C10 C11 C16 C15 -175.3(4)
C18 N2 C17 O1 6.2(6)
C18 N2 C17 N1 -173.4(3)
C1 N1 C17 O1 -165.0(4)
C10 N1 C17 O1 -1.6(5)
C1 N1 C17 N2 14.7(5)
C10 N1 C17 N2 178.1(3)
C17 N2 C18 C23 179.5(4)
C17 N2 C18 C19 2.7(6)
C23 C18 C19 C20 2.0(7)
N2 C18 C19 C20 178.8(4)
C18 C19 C20 C21 -0.6(8)
C19 C20 C21 C22 -0.8(8)
C20 C21 C22 C23 0.7(8)
C19 C18 C23 C22 -2.1(7)
N2 C18 C23 C22 -179.1(4)
C21 C22 C23 C18 0.7(8)
C40 N3 C24 C25 -75.8(5)
C33 N3 C24 C25 90.0(4)
C40 N3 C24 C29 107.6(4)
C33 N3 C24 C29 -86.5(4)
C29 C24 C25 C26 -0.5(5)
N3 C24 C25 C26 -177.0(3)
C29 C24 C25 C30 179.8(3)
N3 C24 C25 C30 3.3(5)
C24 C25 C26 C27 1.1(6)
C30 C25 C26 C27 -179.2(3)
C25 C26 C27 C28 -0.9(6)
C26 C27 C28 C29 0.3(6)
C27 C28 C29 C24 0.3(6)
C25 C24 C29 C28 -0.1(5)
N3 C24 C29 C28 176.4(3)
C26 C25 C30 C31 59.6(5)
C24 C25 C30 C31 -120.7(4)
C26 C25 C30 C32 -63.9(5)
C24 C25 C30 C32 115.8(4)
C40 N3 C33 C34 -112.6(4)
C24 N3 C33 C34 80.8(4)
N3 C33 C34 C39 -118.2(4)
N3 C33 C34 C35 64.6(5)
C39 C34 C35 C36 -1.6(5)
C33 C34 C35 C36 175.8(3)
C34 C35 C36 C37 0.3(6)
C35 C36 C37 C38 2.1(6)
C36 C37 C38 C39 -3.2(6)
C35 C34 C39 C38 0.5(5)
C33 C34 C39 C38 -176.8(3)
C37 C38 C39 C34 1.9(6)
C41 N4 C40 O2 -13.0(6)
C41 N4 C40 N3 168.3(3)
C24 N3 C40 O2 167.8(4)
C33 N3 C40 O2 2.0(5)
C24 N3 C40 N4 -13.5(5)
C33 N3 C40 N4 -179.3(3)
C40 N4 C41 C42 17.3(5)
C40 N4 C41 C46 -163.0(3)
C46 C41 C42 C43 0.3(6)
N4 C41 C42 C43 180.0(3)
C41 C42 C43 C44 -1.0(6)
C42 C43 C44 C45 1.0(7)
C43 C44 C45 C46 -0.3(7)
C42 C41 C46 C45 0.4(5)
N4 C41 C46 C45 -179.3(3)
C44 C45 C46 C41 -0.4(6)

loop_
_cod_related_entry_id
_cod_related_entry_code
_cod_related_entry_database
1 30651734 ChemSpider
